data_2242438
loop_
_publ_author_name
'Setifi, Zouaoui'
'Setifi, Fatima'
'Dege, Necmi'
'El Ati, Rafika'
'Glidewell, Christopher'

_publ_section_title
;
 Redetermination of the crystal structure of
 bis(tri-2-pyridylamine)iron(II) bis(perchlorate), and a new refinement of
 the isotypic nickel(II) analogue: treatment of the perchlorate anion
 disorder
;
_journal_coeditor_code SU5436
_journal_issue 5
_journal_name_full 'Acta Crystallographica Section E'
_journal_page_first 668
_journal_page_last 672
_journal_paper_doi 10.1107/S2056989018005601
_journal_volume 74
_journal_year 2018
_chemical_formula_iupac '[Ni (C15 H12 N4)2] (Cl O4)2'
_chemical_formula_moiety 'C30 H24 N8 Ni 2+, 2(Cl O4 -)'
_chemical_formula_sum 'C30 H24 Cl2 N8 Ni O8'
_chemical_formula_weight 754.18
_chemical_name_systematic
;
Bis(tri-2-pyridylamine)nickel(II) bis(perchlorate)
;
_space_group_crystal_system monoclinic
_space_group_IT_number 14
_space_group_name_Hall '-P 2yn'
_space_group_name_H-M_alt 'P 1 21/n 1'
_symmetry_space_group_name_Hall '-P 2yn'
_symmetry_space_group_name_H-M 'P 1 21/n 1'
_atom_sites_solution_hydrogens geom
_audit_creation_method SHELXL-2014
_cell_angle_alpha 90
_cell_angle_beta 99.542(5)
_cell_angle_gamma 90
_cell_formula_units_Z 2
_cell_length_a 8.360(4)
_cell_length_b 17.570(8)
_cell_length_c 11.165(5)
_cell_measurement_reflns_used 2895
_cell_measurement_temperature 296(2)
_cell_measurement_theta_max 28.357
_cell_measurement_theta_min 2.318
_cell_volume 1617.3(13)
_computing_cell_refinement
;
SAINT (Bruker, 2007)
;
_computing_data_collection
;
SMART (Bruker, 2007)
;
_computing_data_reduction
;
SAINT (Bruker, 2007)
;
_computing_molecular_graphics
;
PLATON (Spek, 2009)
;
_computing_publication_material
;
SHELXL2014 (Sheldrick, 2015) and PLATON (Spek, 2009)
;
_computing_structure_refinement
;
SHELXL2014 (Sheldrick, 2015)
;
_computing_structure_solution
;
SHELXS (Sheldrick, 2008)
;
_diffrn_ambient_temperature 296(2)
_diffrn_measured_fraction_theta_full 0.998
_diffrn_measured_fraction_theta_max 0.965
_diffrn_measurement_device_type 'Bruker SMART CCD'
_diffrn_measurement_method '\f and \w scans'
_diffrn_radiation_monochromator graphite
_diffrn_radiation_type MoK\a
_diffrn_radiation_wavelength 0.71073
_diffrn_reflns_av_R_equivalents 0.0400
_diffrn_reflns_limit_h_max 10
_diffrn_reflns_limit_h_min -10
_diffrn_reflns_limit_k_max 22
_diffrn_reflns_limit_k_min -22
_diffrn_reflns_limit_l_max 14
_diffrn_reflns_limit_l_min -14
_diffrn_reflns_number 14055
_diffrn_reflns_theta_full 25.242
_diffrn_reflns_theta_max 28.357
_diffrn_reflns_theta_min 2.318
_diffrn_standards_decay_% 0
_diffrn_standards_interval_count 0
_diffrn_standards_interval_time 0
_diffrn_standards_number 0
_exptl_absorpt_coefficient_mu 0.829
_exptl_absorpt_correction_T_max 0.920
_exptl_absorpt_correction_T_min 0.861
_exptl_absorpt_correction_type multi-scan
_exptl_absorpt_process_details
;
(SADABS; Bruker, 2007)
;
_exptl_crystal_colour purple
_exptl_crystal_density_diffrn 1.549
_exptl_crystal_description block
_exptl_crystal_F_000 772
_exptl_crystal_size_max 0.220
_exptl_crystal_size_mid 0.150
_exptl_crystal_size_min 0.100
_refine_diff_density_max 0.344
_refine_diff_density_min -0.358
_refine_ls_extinction_method none
_refine_ls_goodness_of_fit_ref 1.043
_refine_ls_hydrogen_treatment constr
_refine_ls_matrix_type full
_refine_ls_number_parameters 272
_refine_ls_number_reflns 3895
_refine_ls_number_restraints 61
_refine_ls_restrained_S_all 1.036
_refine_ls_R_factor_all 0.0737
_refine_ls_R_factor_gt 0.0431
_refine_ls_shift/su_max 0.000
_refine_ls_shift/su_mean 0.000
_refine_ls_structure_factor_coef Fsqd
_refine_ls_weighting_details 'w=1/[\s^2^(Fo^2^)+(0.0471P)^2^+0.3274P] where P=(Fo^2^+2Fc^2^)/3'
_refine_ls_weighting_scheme calc
_refine_ls_wR_factor_gt 0.0986
_refine_ls_wR_factor_ref 0.1093
_reflns_number_gt 2611
_reflns_number_total 3895
_reflns_threshold_expression 'I > 2\s(I)'
_cod_data_source_file su5436sup1.cif
_cod_data_source_block III
_cod_database_code 2242438
_shelx_space_group_comment
;
The symmetry employed for this shelxl refinement is uniquely defined
by the following loop, which should always be used as a source of
symmetry information in preference to the above space-group names.
They are only intended as comments.
;
_shelx_estimated_absorpt_t_min 0.839
_shelx_estimated_absorpt_t_max 0.922
_shelxl_version_number 2.014

loop_
_space_group_symop_operation_xyz
'x, y, z'
'-x+1/2, y+1/2, -z+1/2'
'-x, -y, -z'
'x-1/2, -y-1/2, z-1/2'

loop_
_atom_site_type_symbol
_atom_site_label
_atom_site_fract_x
_atom_site_fract_y
_atom_site_fract_z
_atom_site_U_iso_or_equiv
_atom_site_adp_type
_atom_site_calc_flag
_atom_site_occupancy
_atom_site_disorder_assembly
_atom_site_disorder_group
Ni Ni1 0.5000 0.5000 0.5000 0.03796(15) Uani d 1 . .
N N1 0.3741(3) 0.44195(11) 0.71780(17) 0.0413(5) Uani d 1 . .
N N11 0.3603(3) 0.55818(11) 0.60850(17) 0.0425(5) Uani d 1 . .
C C12 0.3193(3) 0.51938(14) 0.7020(2) 0.0402(6) Uani d 1 . .
C C13 0.2283(3) 0.55033(16) 0.7809(2) 0.0523(7) Uani d 1 . .
H H13 0.2027 0.5220 0.8455 0.063 Uiso calc 1 . .
C C14 0.1757(4) 0.62410(17) 0.7626(3) 0.0618(8) Uani d 1 . .
H H14 0.1120 0.6463 0.8139 0.074 Uiso calc 1 . .
C C15 0.2179(3) 0.66449(16) 0.6685(3) 0.0571(7) Uani d 1 . .
H H15 0.1843 0.7147 0.6555 0.068 Uiso calc 1 . .
C C16 0.3101(3) 0.63049(15) 0.5931(2) 0.0491(6) Uani d 1 . .
H H16 0.3388 0.6585 0.5292 0.059 Uiso calc 1 . .
N N21 0.3472(3) 0.40791(11) 0.50938(17) 0.0421(5) Uani d 1 . .
C C22 0.3077(3) 0.39311(13) 0.6185(2) 0.0398(6) Uani d 1 . .
C C23 0.2089(3) 0.33333(14) 0.6379(2) 0.0487(6) Uani d 1 . .
H H23 0.1817 0.3248 0.7143 0.058 Uiso calc 1 . .
C C24 0.1512(4) 0.28645(16) 0.5418(3) 0.0586(7) Uani d 1 . .
H H24 0.0852 0.2453 0.5526 0.070 Uiso calc 1 . .
C C25 0.1917(3) 0.30088(15) 0.4301(3) 0.0544(7) Uani d 1 . .
H H25 0.1539 0.2697 0.3642 0.065 Uiso calc 1 . .
C C26 0.2887(3) 0.36191(15) 0.4173(2) 0.0494(6) Uani d 1 . .
H H26 0.3151 0.3718 0.3411 0.059 Uiso calc 1 . .
N N31 0.6341(3) 0.45832(11) 0.66281(17) 0.0421(5) Uani d 1 . .
C C32 0.5477(3) 0.43591(13) 0.7471(2) 0.0410(6) Uani d 1 . .
C C33 0.6174(4) 0.40688(16) 0.8578(2) 0.0547(7) Uani d 1 . .
H H33 0.5540 0.3925 0.9150 0.066 Uiso calc 1 . .
C C34 0.7836(4) 0.39971(17) 0.8818(3) 0.0642(8) Uani d 1 . .
H H34 0.8342 0.3799 0.9557 0.077 Uiso calc 1 . .
C C35 0.8739(4) 0.42181(16) 0.7965(3) 0.0573(7) Uani d 1 . .
H H35 0.9863 0.4170 0.8111 0.069 Uiso calc 1 . .
C C36 0.7953(3) 0.45125(16) 0.6888(2) 0.0531(7) Uani d 1 . .
H H36 0.8570 0.4670 0.6313 0.064 Uiso calc 1 . .
Cl Cl1 0.2327(9) 0.3463(5) 0.0711(7) 0.0603(7) Uani d 0.424(3) A 1
O O11 0.1382(11) 0.4106(4) 0.0898(16) 0.104(2) Uani d 0.424(3) A 1
O O12 0.238(2) 0.3337(11) -0.0522(7) 0.1217(17) Uani d 0.424(3) A 1
O O13 0.3919(9) 0.3541(7) 0.1374(10) 0.104(3) Uani d 0.424(3) A 1
O O14 0.1568(12) 0.2813(4) 0.1163(8) 0.095(2) Uani d 0.424(3) A 1
Cl Cl2 0.2562(14) 0.3409(6) 0.0680(11) 0.0603(7) Uani d 0.280(3) B 2
O O21 0.1225(17) 0.3830(7) 0.095(2) 0.104(2) Uani d 0.280(3) B 2
O O22 0.246(4) 0.3265(14) -0.0566(11) 0.1217(17) Uani d 0.280(3) B 2
O O23 0.4031(15) 0.3795(11) 0.113(2) 0.104(3) Uani d 0.280(3) B 2
O O24 0.2573(17) 0.2693(6) 0.1296(11) 0.095(2) Uani d 0.280(3) B 2
Cl Cl3 0.2238(12) 0.3356(7) 0.0680(11) 0.0603(7) Uani d 0.244(3) C 3
O O31 0.190(2) 0.4077(7) 0.114(3) 0.104(2) Uani d 0.244(3) C 3
O O32 0.260(3) 0.340(2) -0.0501(11) 0.1217(17) Uani d 0.244(3) C 3
O O33 0.3537(13) 0.3010(10) 0.1470(11) 0.104(3) Uani d 0.244(3) C 3
O O34 0.0822(14) 0.2890(8) 0.0645(13) 0.095(2) Uani d 0.244(3) C 3
Cl Cl4 0.196(2) 0.3332(12) 0.0342(16) 0.0603(7) Uani d 0.052(2) D 4
O O41 0.177(5) 0.4126(12) 0.016(4) 0.104(2) Uani d 0.052(2) D 4
O O42 0.356(3) 0.309(2) 0.034(3) 0.1217(17) Uani d 0.052(2) D 4
O O43 0.143(5) 0.312(3) 0.143(2) 0.104(3) Uani d 0.052(2) D 4
O O44 0.094(4) 0.296(2) -0.065(3) 0.095(2) Uani d 0.052(2) D 4

loop_
_atom_site_aniso_label
_atom_site_aniso_U_11
_atom_site_aniso_U_22
_atom_site_aniso_U_33
_atom_site_aniso_U_12
_atom_site_aniso_U_13
_atom_site_aniso_U_23
Ni1 0.0482(3) 0.0388(2) 0.0288(2) -0.0034(2) 0.01177(18) 0.00442(18)
N1 0.0527(13) 0.0397(11) 0.0330(11) -0.0033(10) 0.0114(9) 0.0027(9)
N11 0.0527(13) 0.0418(11) 0.0348(11) 0.0006(9) 0.0122(9) 0.0028(9)
C12 0.0432(14) 0.0467(14) 0.0318(12) -0.0051(11) 0.0095(11) -0.0012(10)
C13 0.0587(18) 0.0594(17) 0.0427(15) -0.0064(14) 0.0201(13) -0.0062(13)
C14 0.0608(19) 0.0673(19) 0.0622(19) 0.0041(15) 0.0244(15) -0.0156(16)
C15 0.0600(18) 0.0490(16) 0.0617(18) 0.0085(14) 0.0088(15) -0.0076(14)
C16 0.0579(17) 0.0438(14) 0.0459(15) 0.0018(12) 0.0096(13) 0.0041(12)
N21 0.0543(13) 0.0413(11) 0.0309(10) -0.0060(10) 0.0080(9) 0.0037(9)
C22 0.0456(14) 0.0384(13) 0.0359(13) -0.0011(11) 0.0085(11) 0.0067(10)
C23 0.0529(16) 0.0467(14) 0.0485(15) -0.0042(12) 0.0143(13) 0.0101(12)
C24 0.0600(18) 0.0470(15) 0.0686(19) -0.0157(13) 0.0097(15) 0.0025(14)
C25 0.0588(18) 0.0474(15) 0.0547(17) -0.0076(13) 0.0026(14) -0.0058(13)
C26 0.0599(18) 0.0515(15) 0.0371(14) -0.0048(13) 0.0085(12) -0.0006(12)
N31 0.0477(13) 0.0450(12) 0.0336(11) -0.0035(10) 0.0070(9) 0.0046(9)
C32 0.0534(16) 0.0385(13) 0.0315(12) -0.0019(11) 0.0085(11) 0.0034(10)
C33 0.069(2) 0.0583(17) 0.0361(14) -0.0048(15) 0.0079(13) 0.0108(12)
C34 0.072(2) 0.070(2) 0.0447(16) 0.0036(17) -0.0072(15) 0.0123(14)
C35 0.0529(18) 0.0607(18) 0.0548(18) 0.0014(14) -0.0015(14) 0.0024(14)
C36 0.0531(18) 0.0570(17) 0.0493(16) -0.0028(14) 0.0087(13) 0.0060(13)
Cl1 0.0585(17) 0.0840(14) 0.0389(6) 0.0191(10) 0.0099(9) -0.0132(8)
O11 0.081(5) 0.076(4) 0.156(6) 0.012(3) 0.025(5) -0.052(5)
O12 0.184(4) 0.142(4) 0.0458(16) -0.004(3) 0.039(2) -0.019(2)
O13 0.053(3) 0.177(10) 0.080(5) -0.015(4) 0.003(3) 0.010(6)
O14 0.104(8) 0.099(4) 0.086(5) 0.015(5) 0.024(6) 0.015(3)
Cl2 0.0585(17) 0.0840(14) 0.0389(6) 0.0191(10) 0.0099(9) -0.0132(8)
O21 0.081(5) 0.076(4) 0.156(6) 0.012(3) 0.025(5) -0.052(5)
O22 0.184(4) 0.142(4) 0.0458(16) -0.004(3) 0.039(2) -0.019(2)
O23 0.053(3) 0.177(10) 0.080(5) -0.015(4) 0.003(3) 0.010(6)
O24 0.104(8) 0.099(4) 0.086(5) 0.015(5) 0.024(6) 0.015(3)
Cl3 0.0585(17) 0.0840(14) 0.0389(6) 0.0191(10) 0.0099(9) -0.0132(8)
O31 0.081(5) 0.076(4) 0.156(6) 0.012(3) 0.025(5) -0.052(5)
O32 0.184(4) 0.142(4) 0.0458(16) -0.004(3) 0.039(2) -0.019(2)
O33 0.053(3) 0.177(10) 0.080(5) -0.015(4) 0.003(3) 0.010(6)
O34 0.104(8) 0.099(4) 0.086(5) 0.015(5) 0.024(6) 0.015(3)
Cl4 0.0585(17) 0.0840(14) 0.0389(6) 0.0191(10) 0.0099(9) -0.0132(8)
O41 0.081(5) 0.076(4) 0.156(6) 0.012(3) 0.025(5) -0.052(5)
O42 0.184(4) 0.142(4) 0.0458(16) -0.004(3) 0.039(2) -0.019(2)
O43 0.053(3) 0.177(10) 0.080(5) -0.015(4) 0.003(3) 0.010(6)
O44 0.104(8) 0.099(4) 0.086(5) 0.015(5) 0.024(6) 0.015(3)

loop_
_atom_type_symbol
_atom_type_description
_atom_type_scat_dispersion_real
_atom_type_scat_dispersion_imag
_atom_type_scat_source
C C 0.0033 0.0016 'International Tables Vol C Tables 4.2.6.8 and 6.1.1.4'
H H 0.0000 0.0000 'International Tables Vol C Tables 4.2.6.8 and 6.1.1.4'
O O 0.0106 0.0060 'International Tables Vol C Tables 4.2.6.8 and 6.1.1.4'
Ni Ni 0.3393 1.1124 'International Tables Vol C Tables 4.2.6.8 and 6.1.1.4'
N N 0.0061 0.0033 'International Tables Vol C Tables 4.2.6.8 and 6.1.1.4'
Cl Cl 0.1484 0.1585 'International Tables Vol C Tables 4.2.6.8 and 6.1.1.4'

loop_
_geom_angle_atom_site_label_1
_geom_angle_atom_site_label_2
_geom_angle_atom_site_label_3
_geom_angle_site_symmetry_1
_geom_angle_site_symmetry_3
_geom_angle
N21 Ni1 N21 . 3_666 180.0
N21 Ni1 N11 . . 86.80(8)
N21 Ni1 N11 3_666 . 93.20(8)
N21 Ni1 N11 . 3_666 93.20(8)
N21 Ni1 N11 3_666 3_666 86.80(8)
N11 Ni1 N11 . 3_666 180.0
N21 Ni1 N31 . . 85.94(8)
N21 Ni1 N31 3_666 . 94.06(8)
N11 Ni1 N31 . . 86.46(8)
N11 Ni1 N31 3_666 . 93.54(8)
N21 Ni1 N31 . 3_666 94.06(8)
N21 Ni1 N31 3_666 3_666 85.94(8)
N11 Ni1 N31 . 3_666 93.54(8)
N11 Ni1 N31 3_666 3_666 86.46(8)
N31 Ni1 N31 . 3_666 180.0
C12 N1 C32 . . 112.76(18)
C12 N1 C22 . . 113.31(19)
C32 N1 C22 . . 112.13(19)
C12 N11 C16 . . 117.9(2)
C12 N11 Ni1 . . 116.37(16)
C16 N11 Ni1 . . 125.75(17)
N11 C12 C13 . . 122.8(2)
N11 C12 N1 . . 117.4(2)
C13 C12 N1 . . 119.8(2)
C12 C13 C14 . . 118.5(2)
C12 C13 H13 . . 120.7
C14 C13 H13 . . 120.7
C15 C14 C13 . . 119.3(3)
C15 C14 H14 . . 120.4
C13 C14 H14 . . 120.4
C14 C15 C16 . . 119.4(3)
C14 C15 H15 . . 120.3
C16 C15 H15 . . 120.3
N11 C16 C15 . . 122.1(2)
N11 C16 H16 . . 118.9
C15 C16 H16 . . 118.9
C26 N21 C22 . . 118.0(2)
C26 N21 Ni1 . . 125.66(17)
C22 N21 Ni1 . . 116.35(16)
N21 C22 C23 . . 122.5(2)
N21 C22 N1 . . 117.6(2)
C23 C22 N1 . . 119.9(2)
C24 C23 C22 . . 118.4(2)
C24 C23 H23 . . 120.8
C22 C23 H23 . . 120.8
C25 C24 C23 . . 119.5(2)
C25 C24 H24 . . 120.3
C23 C24 H24 . . 120.3
C26 C25 C24 . . 118.8(3)
C26 C25 H25 . . 120.6
C24 C25 H25 . . 120.6
N21 C26 C25 . . 122.8(2)
N21 C26 H26 . . 118.6
C25 C26 H26 . . 118.6
C36 N31 C32 . . 117.5(2)
C36 N31 Ni1 . . 126.46(17)
C32 N31 Ni1 . . 116.00(17)
N31 C32 C33 . . 123.0(3)
N31 C32 N1 . . 117.4(2)
C33 C32 N1 . . 119.5(2)
C32 C33 C34 . . 118.2(3)
C32 C33 H33 . . 120.9
C34 C33 H33 . . 120.9
C35 C34 C33 . . 119.7(3)
C35 C34 H34 . . 120.1
C33 C34 H34 . . 120.1
C34 C35 C36 . . 118.5(3)
C34 C35 H35 . . 120.7
C36 C35 H35 . . 120.7
N31 C36 C35 . . 123.0(3)
N31 C36 H36 . . 118.5
C35 C36 H36 . . 118.5
O12 Cl1 O11 . . 112.3(4)
O12 Cl1 O13 . . 110.3(5)
O11 Cl1 O13 . . 110.1(5)
O12 Cl1 O14 . . 107.9(5)
O11 Cl1 O14 . . 107.1(4)
O13 Cl1 O14 . . 108.9(5)
O22 Cl2 O21 . . 112.5(5)
O22 Cl2 O23 . . 110.1(6)
O21 Cl2 O23 . . 110.1(6)
O22 Cl2 O24 . . 108.2(6)
O21 Cl2 O24 . . 107.5(6)
O23 Cl2 O24 . . 108.3(6)
O32 Cl3 O31 . . 112.3(6)
O32 Cl3 O33 . . 110.3(6)
O31 Cl3 O33 . . 109.7(6)
O32 Cl3 O34 . . 108.1(6)
O31 Cl3 O34 . . 107.9(6)
O33 Cl3 O34 . . 108.5(6)
O42 Cl4 O41 . . 112.3(7)
O42 Cl4 O43 . . 110.8(7)
O41 Cl4 O43 . . 110.0(7)
O42 Cl4 O44 . . 108.2(7)
O41 Cl4 O44 . . 107.2(7)
O43 Cl4 O44 . . 108.2(7)

loop_
_geom_bond_atom_site_label_1
_geom_bond_atom_site_label_2
_geom_bond_site_symmetry_2
_geom_bond_distance
Ni1 N21 . 2.075(2)
Ni1 N21 3_666 2.075(2)
Ni1 N11 . 2.084(2)
Ni1 N11 3_666 2.085(2)
Ni1 N31 . 2.103(2)
Ni1 N31 3_666 2.103(2)
N1 C12 . 1.437(3)
N1 C32 . 1.438(3)
N1 C22 . 1.439(3)
N11 C12 . 1.338(3)
N11 C16 . 1.340(3)
C12 C13 . 1.369(3)
C13 C14 . 1.373(4)
C13 H13 . 0.9300
C14 C15 . 1.362(4)
C14 H14 . 0.9300
C15 C16 . 1.369(4)
C15 H15 . 0.9300
C16 H16 . 0.9300
N21 C26 . 1.335(3)
N21 C22 . 1.339(3)
C22 C23 . 1.376(3)
C23 C24 . 1.375(4)
C23 H23 . 0.9300
C24 C25 . 1.368(4)
C24 H24 . 0.9300
C25 C26 . 1.366(4)
C25 H25 . 0.9300
C26 H26 . 0.9300
N31 C36 . 1.336(3)
N31 C32 . 1.337(3)
C32 C33 . 1.374(3)
C33 C34 . 1.377(4)
C33 H33 . 0.9300
C34 C35 . 1.365(4)
C34 H34 . 0.9300
C35 C36 . 1.373(4)
C35 H35 . 0.9300
C36 H36 . 0.9300
Cl1 O12 . 1.402(4)
Cl1 O11 . 1.415(4)
Cl1 O13 . 1.419(5)
Cl1 O14 . 1.438(5)
Cl2 O22 . 1.402(4)
Cl2 O21 . 1.412(5)
Cl2 O23 . 1.419(5)
Cl2 O24 . 1.434(6)
Cl3 O32 . 1.402(4)
Cl3 O31 . 1.413(5)
Cl3 O33 . 1.418(6)
Cl3 O34 . 1.434(6)
Cl4 O42 . 1.401(5)
Cl4 O41 . 1.415(5)
Cl4 O43 . 1.417(6)
Cl4 O44 . 1.435(6)

loop_
_geom_hbond_atom_site_label_D
_geom_hbond_atom_site_label_H
_geom_hbond_atom_site_label_A
_geom_hbond_site_symmetry_A
_geom_hbond_distance_DH
_geom_hbond_distance_HA
_geom_hbond_distance_DA
_geom_hbond_angle_DHA
_geom_hbond_publ_flag
C14 H14 O21 3_566 0.93 2.41 3.174(17) 139 y
C14 H14 O34 3_566 0.93 2.55 3.477(14) 174 y
C14 H14 O43 3_566 0.93 2.38 3.23(4) 151 y
C15 H15 O12 2_555 0.93 2.52 3.289(18) 140 y
C15 H15 O22 2_555 0.93 2.37 3.14(3) 140 y
C15 H15 O32 2_555 0.93 2.57 3.37(3) 144 y
C23 H23 O12 1_556 0.93 2.58 3.428(8) 152 y
C23 H23 O22 1_556 0.93 2.53 3.376(13) 152 y
C24 H24 O33 4_566 0.93 2.49 3.301(13) 146 y
C24 H24 O42 4_566 0.93 2.12 2.97(3) 152 y
C26 H26 O13 . 0.93 2.48 3.380(11) 162 y
C26 H26 O33 . 0.93 2.57 3.331(13) 140 y

loop_
_geom_torsion_atom_site_label_1
_geom_torsion_atom_site_label_2
_geom_torsion_atom_site_label_3
_geom_torsion_atom_site_label_4
_geom_torsion
C16 N11 C12 C13 0.4(4)
Ni1 N11 C12 C13 179.8(2)
C16 N11 C12 N1 -179.9(2)
Ni1 N11 C12 N1 -0.4(3)
C32 N1 C12 N11 65.2(3)
C22 N1 C12 N11 -63.5(3)
C32 N1 C12 C13 -115.0(3)
C22 N1 C12 C13 116.2(3)
N11 C12 C13 C14 0.6(4)
N1 C12 C13 C14 -179.1(2)
C12 C13 C14 C15 -1.2(4)
C13 C14 C15 C16 0.8(5)
C12 N11 C16 C15 -0.9(4)
Ni1 N11 C16 C15 179.8(2)
C14 C15 C16 N11 0.3(4)
C26 N21 C22 C23 -0.7(4)
Ni1 N21 C22 C23 -179.29(19)
C26 N21 C22 N1 178.7(2)
Ni1 N21 C22 N1 0.1(3)
C12 N1 C22 N21 63.9(3)
C32 N1 C22 N21 -65.1(3)
C12 N1 C22 C23 -116.7(2)
C32 N1 C22 C23 114.3(2)
N21 C22 C23 C24 1.2(4)
N1 C22 C23 C24 -178.2(2)
C22 C23 C24 C25 -0.7(4)
C23 C24 C25 C26 -0.1(4)
C22 N21 C26 C25 -0.2(4)
Ni1 N21 C26 C25 178.2(2)
C24 C25 C26 N21 0.6(4)
C36 N31 C32 C33 0.4(4)
Ni1 N31 C32 C33 179.5(2)
C36 N31 C32 N1 -178.6(2)
Ni1 N31 C32 N1 0.5(3)
C12 N1 C32 N31 -65.0(3)
C22 N1 C32 N31 64.3(3)
C12 N1 C32 C33 115.9(2)
C22 N1 C32 C33 -114.8(2)
N31 C32 C33 C34 -0.9(4)
N1 C32 C33 C34 178.1(2)
C32 C33 C34 C35 0.5(4)
C33 C34 C35 C36 0.4(5)
C32 N31 C36 C35 0.5(4)
Ni1 N31 C36 C35 -178.5(2)
C34 C35 C36 N31 -1.0(4)

_cod_database_fobs_code 2242438
